data_7057625
loop_
_publ_author_name
'Ma, Jing-xin'
'Yang, Zhihua'
'Zhou, Tong'
'Guo, Qi'
'Yang, Jinhui'
'Yang, Tianlin'
'Yang, Qingfeng'

_publ_section_title
;
 Construction of structurally diverse luminescent lead(ii) fluorinated
 coordination polymers based on auxiliary ligands
;
_journal_issue 18
_journal_name_full 'New Journal of Chemistry'
_journal_page_first 15413
_journal_paper_doi 10.1039/C8NJ02846J
_journal_volume 42
_journal_year 2018
_chemical_formula_sum 'C21 H14 F4 N2 O4 Pb'
_chemical_formula_weight 641.54
_space_group_crystal_system orthorhombic
_space_group_IT_number 61
_space_group_name_Hall '-P 2ac 2ab'
_space_group_name_H-M_alt 'P b c a'
_symmetry_space_group_name_Hall '-P 2ac 2ab'
_symmetry_space_group_name_H-M 'P b c a'
_atom_sites_solution_hydrogens geom
_audit_creation_method SHELXL-2013
_audit_update_record
;
2018-05-22 deposited with the CCDC.
2018-08-08 downloaded from the CCDC.
;
_cell_angle_alpha 90
_cell_angle_beta 90
_cell_angle_gamma 90
_cell_formula_units_Z 8
_cell_length_a 9.211(2)
_cell_length_b 15.947(4)
_cell_length_c 27.262(7)
_cell_measurement_reflns_used 3631
_cell_measurement_temperature 293(2)
_cell_measurement_theta_max 27.49
_cell_measurement_theta_min 2.17
_cell_volume 4004.5(17)
_computing_structure_refinement 'SHELXL-2013 (Sheldrick, 2013)'
_diffrn_ambient_temperature 293(2)
_diffrn_measured_fraction_theta_full 0.977
_diffrn_measured_fraction_theta_max 0.978
_diffrn_measurement_device_type 'Bruker SMARTAPEX II'
_diffrn_measurement_method '\w scans'
_diffrn_radiation_type MoK\a
_diffrn_radiation_wavelength 0.71073
_diffrn_reflns_av_R_equivalents 0.0445
_diffrn_reflns_av_unetI/netI 0.0289
_diffrn_reflns_Laue_measured_fraction_full 0.977
_diffrn_reflns_Laue_measured_fraction_max 0.978
_diffrn_reflns_limit_h_max 11
_diffrn_reflns_limit_h_min -11
_diffrn_reflns_limit_k_max 20
_diffrn_reflns_limit_k_min -20
_diffrn_reflns_limit_l_max 35
_diffrn_reflns_limit_l_min -35
_diffrn_reflns_number 29421
_diffrn_reflns_point_group_measured_fraction_full 0.977
_diffrn_reflns_point_group_measured_fraction_max 0.978
_diffrn_reflns_theta_full 25.242
_diffrn_reflns_theta_max 27.481
_diffrn_reflns_theta_min 2.959
_exptl_absorpt_coefficient_mu 8.496
_exptl_absorpt_correction_T_max 0.168
_exptl_absorpt_correction_T_min 0.093
_exptl_absorpt_correction_type multi-scan
_exptl_absorpt_process_details SADABS
_exptl_crystal_colour colorless
_exptl_crystal_density_diffrn 2.128
_exptl_crystal_density_method 'not measured'
_exptl_crystal_description block
_exptl_crystal_F_000 4520
_exptl_crystal_size_max 0.26
_exptl_crystal_size_mid 0.23
_exptl_crystal_size_min 0.19
_refine_diff_density_max 1.989
_refine_diff_density_min -1.353
_refine_diff_density_rms 0.115
_refine_ls_extinction_method none
_refine_ls_goodness_of_fit_ref 1.065
_refine_ls_hydrogen_treatment constr
_refine_ls_matrix_type full
_refine_ls_number_parameters 298
_refine_ls_number_reflns 4484
_refine_ls_number_restraints 0
_refine_ls_restrained_S_all 1.065
_refine_ls_R_factor_all 0.0478
_refine_ls_R_factor_gt 0.0369
_refine_ls_shift/su_max 0.002
_refine_ls_shift/su_mean 0.000
_refine_ls_structure_factor_coef Fsqd
_refine_ls_weighting_details
;
 w=1/[\s^2^(Fo^2^)+(0.0409P)^2^+6.7477P]
 where P=(Fo^2^+2Fc^2^)/3
;
_refine_ls_weighting_scheme calc
_refine_ls_wR_factor_gt 0.0807
_refine_ls_wR_factor_ref 0.0865
_reflns_Friedel_coverage 0.000
_reflns_number_gt 3823
_reflns_number_total 4484
_reflns_threshold_expression 'I > 2\s(I)'
_cod_data_source_file c8nj02846j2.cif
_cod_data_source_block p222
_cod_depositor_comments 'Adding full bibliography for 7057624--7057627.cif.'
_cod_original_cell_volume 4004.5(16)
_cod_database_code 7057625
_shelx_space_group_comment
;
The symmetry employed for this shelxl refinement is uniquely defined
by the following loop, which should always be used as a source of
symmetry information in preference to the above space-group names.
They are only intended as comments.
;
_shelx_estimated_absorpt_t_min 0.158
_shelx_estimated_absorpt_t_max 0.271
_shelxl_version_number 2013-2

loop_
_space_group_symop_operation_xyz
'x, y, z'
'-x+1/2, -y, z+1/2'
'-x, y+1/2, -z+1/2'
'x+1/2, -y+1/2, -z'
'-x, -y, -z'
'x-1/2, y, -z-1/2'
'x, -y-1/2, z-1/2'
'-x-1/2, y-1/2, z'

loop_
_atom_site_label
_atom_site_type_symbol
_atom_site_fract_x
_atom_site_fract_y
_atom_site_fract_z
_atom_site_U_iso_or_equiv
_atom_site_adp_type
_atom_site_occupancy
_atom_site_site_symmetry_order
_atom_site_calc_flag
_atom_site_refinement_flags_posn
_atom_site_refinement_flags_adp
_atom_site_refinement_flags_occupancy
_atom_site_disorder_assembly
_atom_site_disorder_group
Pb1 Pb 0.84437(2) 0.18645(2) 0.74381(2) 0.03174(8) Uani 1 1 d . . . . .
C1 C 0.8743(6) 0.1405(4) 0.8664(2) 0.0433(13) Uani 1 1 d . . . . .
H1 H 0.9633 0.1649 0.8589 0.052 Uiso 1 1 calc R U . . .
C2 C 0.8384(6) 0.1303(4) 0.9149(2) 0.0454(14) Uani 1 1 d . . . . .
H2 H 0.9032 0.1464 0.9393 0.055 Uiso 1 1 calc R U . . .
C3 C 0.7051(6) 0.0959(3) 0.9274(2) 0.0389(12) Uani 1 1 d . . . . .
C4 C 0.6167(7) 0.0714(4) 0.8887(2) 0.0432(13) Uani 1 1 d . . . . .
H4 H 0.5263 0.0480 0.8952 0.052 Uiso 1 1 calc R U . . .
C5 C 0.6605(6) 0.0814(4) 0.8410(2) 0.0409(13) Uani 1 1 d . . . . .
H5 H 0.6001 0.0628 0.8159 0.049 Uiso 1 1 calc R U . . .
C6 C 0.6545(7) 0.0918(4) 0.9799(2) 0.0541(16) Uani 1 1 d . . . . .
H6A H 0.7361 0.1015 1.0016 0.065 Uiso 1 1 calc R U . . .
H6B H 0.6164 0.0362 0.9867 0.065 Uiso 1 1 calc R U . . .
C7 C 0.5370(8) 0.1571(5) 0.9896(2) 0.0638(19) Uani 1 1 d . . . . .
H7A H 0.5763 0.2121 0.9823 0.077 Uiso 1 1 calc R U . . .
H7B H 0.4571 0.1472 0.9672 0.077 Uiso 1 1 calc R U . . .
C8 C 0.4780(8) 0.1580(5) 1.0411(3) 0.068(2) Uani 1 1 d . . . . .
H8A H 0.4408 0.1025 1.0484 0.081 Uiso 1 1 calc R U . . .
H8B H 0.3964 0.1964 1.0420 0.081 Uiso 1 1 calc R U . . .
C9 C 0.5818(7) 0.1825(4) 1.0818(2) 0.0477(15) Uani 1 1 d . . . . .
C10 C 0.6853(8) 0.2451(4) 1.0771(2) 0.0569(17) Uani 1 1 d . . . . .
H10 H 0.7013 0.2704 1.0468 0.068 Uiso 1 1 calc R U . . .
C11 C 0.7650(7) 0.2699(4) 1.1178(2) 0.0503(15) Uani 1 1 d . . . . .
H11 H 0.8338 0.3121 1.1141 0.060 Uiso 1 1 calc R U . . .
C12 C 0.6512(8) 0.1742(4) 1.1653(3) 0.0522(16) Uani 1 1 d . . . . .
H12 H 0.6395 0.1481 1.1956 0.063 Uiso 1 1 calc R U . . .
C13 C 0.5685(8) 0.1469(4) 1.1268(2) 0.0571(18) Uani 1 1 d . . . . .
H13 H 0.5026 0.1034 1.1314 0.069 Uiso 1 1 calc R U . . .
C14 C 0.5884(6) 0.3763(3) 0.8281(2) 0.0341(12) Uani 1 1 d . . . . .
C15 C 0.5794(7) 0.3669(4) 0.8777(2) 0.0444(14) Uani 1 1 d . . . . .
C16 C 0.4869(7) 0.4153(4) 0.9062(2) 0.0485(15) Uani 1 1 d . . . . .
C17 C 0.4012(6) 0.4739(4) 0.8836(2) 0.0406(13) Uani 1 1 d . . . . .
C18 C 0.4047(6) 0.4875(3) 0.83350(19) 0.0342(11) Uani 1 1 d . . . . .
C19 C 0.5011(5) 0.4381(3) 0.80735(18) 0.0329(11) Uani 1 1 d . . . . .
C20 C 0.6864(6) 0.3199(3) 0.7975(2) 0.0375(12) Uani 1 1 d . . . . .
C21 C 0.3091(6) 0.5527(3) 0.80923(19) 0.0351(11) Uani 1 1 d . . . . .
N1 N 0.7885(5) 0.1172(3) 0.82937(16) 0.0397(10) Uani 1 1 d . . . . .
N2 N 0.7473(5) 0.2360(3) 1.16183(18) 0.0440(11) Uani 1 1 d . . . . .
O1A O 0.821(3) 0.3241(15) 0.8059(9) 0.062(6) Uani 0.5 1 d . . P A 2
O1B O 0.810(3) 0.3442(14) 0.7888(8) 0.054(5) Uani 0.5 1 d . . P A 1
O2 O 0.6287(4) 0.2596(3) 0.77593(17) 0.0457(10) Uani 1 1 d . . . . .
O3 O 0.3680(4) 0.6017(2) 0.77858(15) 0.0412(9) Uani 1 1 d . . . . .
O4 O 0.1800(4) 0.5548(3) 0.82113(17) 0.0511(11) Uani 1 1 d . . . . .
F1 F 0.3128(4) 0.5205(2) 0.91263(13) 0.0628(10) Uani 1 1 d . . . . .
F2 F 0.6595(5) 0.3076(3) 0.90046(17) 0.0688(12) Uani 1 1 d . . . . .
F3 F 0.5143(4) 0.4496(2) 0.75880(11) 0.0518(9) Uani 1 1 d . . . . .
F4 F 0.4843(5) 0.4052(3) 0.95565(14) 0.0805(13) Uani 1 1 d . . . . .

loop_
_atom_site_aniso_label
_atom_site_aniso_U_11
_atom_site_aniso_U_22
_atom_site_aniso_U_33
_atom_site_aniso_U_23
_atom_site_aniso_U_13
_atom_site_aniso_U_12
Pb1 0.02318(13) 0.03490(12) 0.03712(13) -0.00021(7) 0.00075(7) -0.00221(8)
C1 0.029(3) 0.050(3) 0.051(3) -0.005(3) 0.002(2) -0.002(3)
C2 0.037(3) 0.053(3) 0.047(3) -0.005(3) -0.011(3) 0.001(3)
C3 0.040(3) 0.040(3) 0.037(3) -0.003(2) 0.002(2) 0.004(3)
C4 0.040(3) 0.047(3) 0.043(3) 0.002(3) 0.002(2) -0.006(3)
C5 0.038(3) 0.046(3) 0.039(3) -0.001(2) -0.006(2) -0.001(3)
C6 0.060(4) 0.064(4) 0.038(3) -0.002(3) 0.000(3) 0.000(3)
C7 0.068(5) 0.081(5) 0.043(4) -0.006(3) -0.006(3) 0.016(4)
C8 0.060(5) 0.091(5) 0.053(4) -0.021(4) 0.002(3) 0.008(4)
C9 0.042(4) 0.052(4) 0.049(3) -0.016(3) 0.001(3) 0.004(3)
C10 0.070(5) 0.063(4) 0.037(3) 0.000(3) 0.009(3) -0.001(4)
C11 0.048(4) 0.054(4) 0.048(4) -0.007(3) 0.010(3) -0.004(3)
C12 0.067(5) 0.043(3) 0.046(4) -0.005(3) 0.006(3) -0.004(3)
C13 0.074(5) 0.049(4) 0.048(4) -0.007(3) 0.007(3) -0.019(4)
C14 0.030(3) 0.027(2) 0.046(3) 0.002(2) 0.000(2) -0.002(2)
C15 0.044(4) 0.038(3) 0.050(3) 0.012(3) -0.005(3) 0.004(3)
C16 0.060(4) 0.050(3) 0.035(3) 0.010(2) 0.000(3) 0.004(3)
C17 0.043(3) 0.037(3) 0.041(3) -0.002(2) 0.007(2) 0.000(2)
C18 0.033(3) 0.029(3) 0.040(3) 0.002(2) 0.001(2) -0.001(2)
C19 0.032(3) 0.034(3) 0.032(2) 0.001(2) 0.0015(19) -0.006(2)
C20 0.028(3) 0.033(3) 0.051(3) 0.000(2) 0.001(2) 0.002(2)
C21 0.036(3) 0.031(3) 0.038(3) -0.002(2) -0.001(2) 0.004(2)
N1 0.034(3) 0.044(3) 0.041(2) 0.002(2) 0.001(2) 0.000(2)
N2 0.045(3) 0.041(3) 0.046(3) -0.009(2) -0.003(2) 0.004(2)
O1A 0.030(6) 0.047(10) 0.107(18) -0.012(9) -0.005(10) -0.005(7)
O1B 0.033(8) 0.051(11) 0.078(13) -0.010(7) 0.013(8) -0.006(7)
O2 0.033(2) 0.045(2) 0.060(3) -0.015(2) 0.0028(19) -0.0014(18)
O3 0.038(2) 0.038(2) 0.048(2) 0.0086(18) -0.0003(17) 0.0060(17)
O4 0.033(2) 0.054(3) 0.066(3) 0.007(2) 0.0045(19) 0.004(2)
F1 0.078(3) 0.068(2) 0.043(2) -0.0037(18) 0.0163(19) 0.023(2)
F2 0.072(3) 0.071(3) 0.064(3) 0.024(2) -0.003(2) 0.030(2)
F3 0.064(3) 0.060(2) 0.0321(17) 0.0035(15) 0.0049(14) 0.023(2)
F4 0.098(3) 0.105(3) 0.038(2) 0.018(2) 0.011(2) 0.033(3)

loop_
_atom_type_symbol
_atom_type_description
_atom_type_scat_dispersion_real
_atom_type_scat_dispersion_imag
_atom_type_scat_source
C C 0.0033 0.0016 'International Tables Vol C Tables 4.2.6.8 and 6.1.1.4'
H H 0.0000 0.0000 'International Tables Vol C Tables 4.2.6.8 and 6.1.1.4'
N N 0.0061 0.0033 'International Tables Vol C Tables 4.2.6.8 and 6.1.1.4'
O O 0.0106 0.0060 'International Tables Vol C Tables 4.2.6.8 and 6.1.1.4'
F F 0.0171 0.0103 'International Tables Vol C Tables 4.2.6.8 and 6.1.1.4'
Pb Pb -3.3944 10.1111 'International Tables Vol C Tables 4.2.6.8 and 6.1.1.4'

loop_
_geom_angle_atom_site_label_1
_geom_angle_atom_site_label_2
_geom_angle_atom_site_label_3
_geom_angle
_geom_angle_site_symmetry_1
_geom_angle_site_symmetry_3
O3 Pb1 O2 72.94(13) 3_646 .
O3 Pb1 N1 80.41(14) 3_646 .
O2 Pb1 N1 74.10(15) . .
O3 Pb1 N2 77.45(14) 3_646 7_565
O2 Pb1 N2 79.10(15) . 7_565
N1 Pb1 N2 149.21(15) . 7_565
O3 Pb1 O4 49.90(12) 3_646 3_646
O2 Pb1 O4 121.56(13) . 3_646
N1 Pb1 O4 103.51(14) . 3_646
N2 Pb1 O4 77.91(14) 7_565 3_646
N1 C1 C2 123.5(5) . .
C1 C2 C3 119.8(5) . .
C2 C3 C4 116.3(5) . .
C2 C3 C6 121.7(5) . .
C4 C3 C6 121.8(5) . .
C5 C4 C3 121.0(5) . .
N1 C5 C4 122.0(5) . .
C3 C6 C7 110.8(5) . .
C8 C7 C6 115.2(6) . .
C7 C8 C9 117.2(6) . .
C13 C9 C10 116.5(6) . .
C13 C9 C8 119.8(6) . .
C10 C9 C8 123.5(6) . .
C9 C10 C11 119.7(6) . .
N2 C11 C10 122.8(6) . .
N2 C12 C13 123.5(6) . .
C9 C13 C12 120.7(6) . .
C15 C14 C19 116.4(5) . .
C15 C14 C20 120.9(5) . .
C19 C14 C20 122.6(5) . .
F2 C15 C14 119.9(5) . .
F2 C15 C16 117.9(5) . .
C14 C15 C16 122.1(5) . .
F4 C16 C17 121.3(6) . .
F4 C16 C15 120.0(5) . .
C17 C16 C15 118.7(5) . .
F1 C17 C16 117.1(5) . .
F1 C17 C18 120.2(5) . .
C16 C17 C18 122.6(5) . .
C17 C18 C19 115.7(5) . .
C17 C18 C21 121.7(5) . .
C19 C18 C21 122.6(5) . .
F3 C19 C18 119.3(4) . .
F3 C19 C14 116.4(4) . .
C18 C19 C14 124.4(5) . .
O1B C20 O2 123.3(14) . .
O2 C20 O1A 123.0(14) . .
O1B C20 C14 118.0(13) . .
O2 C20 C14 117.5(5) . .
O1A C20 C14 116.9(14) . .
O4 C21 O3 124.8(5) . .
O4 C21 C18 117.6(5) . .
O3 C21 C18 117.6(5) . .
C1 N1 C5 117.2(5) . .
C1 N1 Pb1 115.9(4) . .
C5 N1 Pb1 123.9(4) . .
C11 N2 C12 116.7(6) . .
C11 N2 Pb1 121.4(4) . 7_566
C12 N2 Pb1 120.0(4) . 7_566
C20 O2 Pb1 100.9(3) . .
C21 O3 Pb1 99.3(3) . 3_656
C21 O4 Pb1 86.0(3) . 3_656

loop_
_geom_bond_atom_site_label_1
_geom_bond_atom_site_label_2
_geom_bond_distance
_geom_bond_site_symmetry_2
Pb1 O3 2.455(4) 3_646
Pb1 O2 2.464(4) .
Pb1 N1 2.632(4) .
Pb1 N2 2.706(5) 7_565
Pb1 O4 2.756(4) 3_646
C1 N1 1.334(7) .
C1 C2 1.372(8) .
C2 C3 1.387(8) .
C3 C4 1.389(8) .
C3 C6 1.506(8) .
C4 C5 1.370(8) .
C5 N1 1.348(7) .
C6 C7 1.525(9) .
C7 C8 1.506(9) .
C8 C9 1.514(9) .
C9 C13 1.357(9) .
C9 C10 1.387(9) .
C10 C11 1.389(9) .
C11 N2 1.325(7) .
C12 N2 1.328(8) .
C12 C13 1.370(9) .
C14 C15 1.365(8) .
C14 C19 1.392(7) .
C14 C20 1.522(7) .
C15 F2 1.349(7) .
C15 C16 1.388(9) .
C16 F4 1.357(7) .
C16 C17 1.370(8) .
C17 F1 1.358(6) .
C17 C18 1.383(8) .
C18 C19 1.384(7) .
C18 C21 1.515(7) .
C19 F3 1.342(6) .
C20 O1B 1.23(3) .
C20 O2 1.246(7) .
C20 O1A 1.27(3) .
C21 O4 1.233(7) .
C21 O3 1.266(6) .
N2 Pb1 2.706(5) 7_566
O3 Pb1 2.455(4) 3_656
O4 Pb1 2.756(4) 3_656
